data_1527435
loop_
_publ_author_name
'Greene, P.T.'
'Bryan, R.F.'

_publ_section_title
;
 Crystal and molecular structure of chloropentacarbonylmanganese
;
_journal_name_full
;
Journal of the Chemical Society A: Inorganic, Physical, Theoretical (1966-1971)
;
_journal_page_first 1559
_journal_page_last 1562
_journal_volume 1971
_journal_year 1971
_chemical_formula_sum 'C5 Cl Mn O5'
_chemical_name_systematic 'Cl Mn (C O)5'
_space_group_IT_number 62
_symmetry_space_group_name_Hall '-P 2ac 2n'
_symmetry_space_group_name_H-M 'P n m a'
_cell_angle_alpha 90
_cell_angle_beta 90
_cell_angle_gamma 90
_cell_formula_units_Z 4
_cell_length_a 11.54
_cell_length_b 11.52
_cell_length_c 5.95
_cell_volume 790.998
_citation_journal_id_ASTM JCSIAP
_cod_data_source_file Greene_JCSIAP_1971_1857.cif
_cod_data_source_block C5Cl1Mn1O5
_cod_original_cell_volume 790.9977
_cod_original_formula_sum 'C5 Cl1 Mn1 O5'
_cod_database_code 1527435

loop_
_symmetry_equiv_pos_as_xyz
x,y,z
-x+1/2,-y,z+1/2
x+1/2,-y+1/2,-z+1/2
-x,y+1/2,-z
-x,-y,-z
x-1/2,y,-z-1/2
-x-1/2,y-1/2,z-1/2
x,-y-1/2,z

loop_
_atom_site_label
_atom_site_type_symbol
_atom_site_fract_x
_atom_site_fract_y
_atom_site_fract_z
_atom_site_occupancy
_atom_site_U_iso_or_equiv
O2 O-2 0.2254 0.4357 0.6452 1 0.0
C2 C+2 0.281 0.3662 0.5757 1 0.0
O3 O-2 0.5171 0.4401 0.2357 1 0.0
C1 C+2 0.4721 0.25 0.6922 1 0.0
Cl1 Cl-1 0.2553 0.25 0.1303 1 0.0
O1 O-2 0.5304 0.25 0.8432 1 0.0
Mn1 Mn+1 0.3774 0.25 0.4501 1 0.0
C3 C+2 0.4662 0.368 0.3112 1 0.0
